data_7014575
loop_
_publ_author_name
'Miyasaka, Hitoshi'
'Motokawa, Natsuko'
'Atsuumi, Ryo'
'Kamo, Hiromichi'
'Asai, Yuichiro'
'Yamashita, Masahiro'

_publ_section_title
;
 Tuning of the ionization potential of paddlewheel diruthenium(II, II)
 complexes with fluorine atoms on the benzoate ligands.
;
_journal_issue 3
_journal_name_full 'Dalton transactions (Cambridge, England : 2003)'
_journal_page_first 673
_journal_page_last 682
_journal_paper_doi 10.1039/c0dt00956c
_journal_volume 40
_journal_year 2011
_chemical_formula_moiety 'C36 H32 F4 O10 Ru2 '
_chemical_formula_sum 'C36 H32 F4 O10 Ru2'
_chemical_formula_weight 902.78
_space_group_IT_number 14
_symmetry_cell_setting monoclinic
_symmetry_Int_Tables_number 14
_symmetry_space_group_name_Hall '-P 2ybc'
_symmetry_space_group_name_H-M 'P 1 21/c 1'
_cell_angle_alpha 90.0000
_cell_angle_beta 109.466(2)
_cell_angle_gamma 90.0000
_cell_formula_units_Z 2
_cell_length_a 9.0627(19)
_cell_length_b 17.772(3)
_cell_length_c 11.225(2)
_cell_measurement_reflns_used 5183
_cell_measurement_temperature 103.1
_cell_measurement_theta_max 27.5
_cell_measurement_theta_min 3.4
_cell_volume 1704.6(6)
_computing_cell_refinement CrystalClear
_computing_data_collection CrystalClear
_computing_data_reduction CrystalStructure
_computing_publication_material 'CrystalStructure 3.8'
_computing_structure_refinement CRYSTALS
_computing_structure_solution SIR92
_diffrn_ambient_temperature 103.1
_diffrn_detector_area_resol_mean 7.31
_diffrn_measured_fraction_theta_full 0.985
_diffrn_measured_fraction_theta_max 0.985
_diffrn_measurement_device_type 'Rigaku Saturn'
_diffrn_measurement_method \w
_diffrn_radiation_type 'Mo K\a'
_diffrn_radiation_wavelength 0.71075
_diffrn_reflns_av_R_equivalents 0.023
_diffrn_reflns_limit_h_max 11
_diffrn_reflns_limit_h_min -10
_diffrn_reflns_limit_k_max 23
_diffrn_reflns_limit_k_min -22
_diffrn_reflns_limit_l_max 13
_diffrn_reflns_limit_l_min -14
_diffrn_reflns_number 13003
_diffrn_reflns_theta_full 27.51
_diffrn_reflns_theta_max 27.51
_exptl_absorpt_coefficient_mu 0.968
_exptl_absorpt_correction_T_max 0.865
_exptl_absorpt_correction_T_min 0.759
_exptl_absorpt_correction_type multi-scan
_exptl_absorpt_process_details 'Jacobson, R. (1998) Private communication'
_exptl_crystal_colour brown
_exptl_crystal_density_diffrn 1.759
_exptl_crystal_density_method 'not measured'
_exptl_crystal_description block
_exptl_crystal_F_000 904.00
_exptl_crystal_size_max 0.25
_exptl_crystal_size_mid 0.20
_exptl_crystal_size_min 0.15
_refine_diff_density_max 1.34
_refine_diff_density_min -0.66
_refine_ls_extinction_method none
_refine_ls_goodness_of_fit_ref 1.019
_refine_ls_hydrogen_treatment constr
_refine_ls_number_parameters 251
_refine_ls_number_reflns 3868
_refine_ls_R_factor_gt 0.0313
_refine_ls_shift/su_max 0.0000
_refine_ls_structure_factor_coef Fsqd
_refine_ls_weighting_details 'w = 1/[0.0005Fo^2^ + 1.0000\s(Fo^2^)]/(4Fo^2^)'
_refine_ls_weighting_scheme calc
_refine_ls_wR_factor_ref 0.0821
_reflns_number_gt 3177
_reflns_number_total 3868
_reflns_threshold_expression F^2^>2.0\s(F^2^)
_cod_data_source_file C0DT00956C.TXT
_cod_data_source_block Ru2-p-FPhCO2
_cod_original_formula_sum 'C36 H32 F4 O10 Ru2 '
_cod_database_code 7014575

loop_
_symmetry_equiv_pos_site_id
_symmetry_equiv_pos_as_xyz
1 +X,+Y,+Z
2 -X,1/2+Y,1/2-Z
3 -X,-Y,-Z
4 +X,1/2-Y,1/2+Z

loop_
_atom_site_label
_atom_site_type_symbol
_atom_site_fract_x
_atom_site_fract_y
_atom_site_fract_z
_atom_site_U_iso_or_equiv
_atom_site_adp_type
_atom_site_occupancy
_atom_site_symmetry_multiplicity
_atom_site_calc_flag
_atom_site_refinement_flags
_atom_site_disorder_assembly
_atom_site_disorder_group
Ru(1) Ru 0.61022(2) 0.473630(10) 1.06735(2) 0.01930(6) Uani 1.00 1 d . . .
F(1) F 0.6311(2) 0.27716(16) 0.40320(19) 0.0753(7) Uani 1.00 1 d . . .
F(4) F -0.0028(2) 0.13107(10) 1.0835(2) 0.0502(5) Uani 1.00 1 d . . .
O(1) O 0.4852(2) 0.37988(10) 1.08239(16) 0.0248(4) Uani 1.00 1 d . . .
O(2) O 0.2664(2) 0.43031(10) 0.94574(16) 0.0239(4) Uani 1.00 1 d . . .
O(3) O 0.6531(2) 0.42543(10) 0.91493(16) 0.0237(4) Uani 1.00 1 d . . .
O(4) O 0.4353(2) 0.47870(10) 0.78161(17) 0.0234(4) Uani 1.00 1 d . . .
O(5) O 0.8494(2) 0.42437(11) 1.20056(16) 0.0263(4) Uani 1.00 1 d . . .
C(1) C 0.3405(2) 0.37821(15) 1.0187(2) 0.0230(6) Uani 1.00 1 d . . .
C(2) C 0.2499(3) 0.31083(15) 1.0327(2) 0.0241(6) Uani 1.00 1 d . . .
C(3) C 0.3114(3) 0.26395(16) 1.1361(2) 0.0300(7) Uani 1.00 1 d . . .
C(4) C 0.2256(3) 0.20298(17) 1.1545(2) 0.0326(7) Uani 1.00 1 d . . .
C(5) C 0.0821(3) 0.19045(16) 1.0667(3) 0.0352(8) Uani 1.00 1 d . . .
C(6) C 0.0185(3) 0.23454(17) 0.9603(3) 0.0361(7) Uani 1.00 1 d . . .
C(7) C 0.1034(3) 0.29610(16) 0.9450(2) 0.0301(7) Uani 1.00 1 d . . .
C(8) C 0.5553(2) 0.43665(14) 0.8047(2) 0.0215(5) Uani 1.00 1 d . . .
C(9) C 0.5803(2) 0.39660(15) 0.6976(2) 0.0224(6) Uani 1.00 1 d . . .
C(10) C 0.6849(3) 0.33734(16) 0.7201(2) 0.0284(6) Uani 1.00 1 d . . .
C(11) C 0.7019(3) 0.29603(19) 0.6213(2) 0.0367(8) Uani 1.00 1 d . . .
C(12) C 0.6150(3) 0.3171(2) 0.5009(3) 0.0449(9) Uani 1.00 1 d . . .
C(13) C 0.5112(3) 0.3758(2) 0.4746(2) 0.0471(9) Uani 1.00 1 d . . .
C(14) C 0.4928(3) 0.41562(19) 0.5746(2) 0.0341(7) Uani 1.00 1 d . . .
C(15) C 0.9179(3) 0.4666(2) 1.3154(2) 0.0396(8) Uani 1.00 1 d . . .
C(16) C 1.0941(3) 0.46556(19) 1.3416(3) 0.0395(8) Uani 1.00 1 d . . .
C(17) C 1.1029(3) 0.4580(2) 1.2106(3) 0.0450(9) Uani 1.00 1 d . . .
C(18) C 0.9704(3) 0.4077(2) 1.1474(2) 0.0373(8) Uani 1.00 1 d . . .
H(1) H 0.4127 0.2736 1.1947 0.036 Uiso 1.00 1 c R . .
H(2) H 0.2657 0.1710 1.2259 0.040 Uiso 1.00 1 c R . .
H(3) H -0.0805 0.2228 0.8998 0.042 Uiso 1.00 1 c R . .
H(4) H 0.0616 0.3284 0.8743 0.035 Uiso 1.00 1 c R . .
H(5) H 0.7457 0.3249 0.8046 0.034 Uiso 1.00 1 c R . .
H(6) H 0.7716 0.2544 0.6363 0.044 Uiso 1.00 1 c R . .
H(7) H 0.4533 0.3888 0.3897 0.054 Uiso 1.00 1 c R . .
H(8) H 0.4201 0.4560 0.5590 0.040 Uiso 1.00 1 c R . .
H(9) H 0.8937 0.4437 1.3831 0.045 Uiso 1.00 1 c R . .
H(10) H 0.8800 0.5169 1.3048 0.045 Uiso 1.00 1 c R . .
H(11) H 1.1417 0.5109 1.3808 0.044 Uiso 1.00 1 c R . .
H(12) H 1.1421 0.4240 1.3932 0.044 Uiso 1.00 1 c R . .
H(13) H 1.0905 0.5055 1.1695 0.054 Uiso 1.00 1 c R . .
H(14) H 1.1995 0.4362 1.2128 0.053 Uiso 1.00 1 c R . .
H(15) H 0.9335 0.4168 1.0590 0.045 Uiso 1.00 1 c R . .
H(16) H 1.0019 0.3566 1.1628 0.045 Uiso 1.00 1 c R . .

loop_
_atom_site_aniso_label
_atom_site_aniso_U_11
_atom_site_aniso_U_22
_atom_site_aniso_U_33
_atom_site_aniso_U_12
_atom_site_aniso_U_13
_atom_site_aniso_U_23
Ru(1) 0.01546(12) 0.02257(13) 0.01765(12) 0.00213(8) 0.00255(8) -0.00031(8)
F(1) 0.0610(14) 0.116(2) 0.0362(10) 0.0449(14) -0.0012(9) -0.0331(12)
F(4) 0.0410(10) 0.0314(9) 0.0784(14) -0.0041(8) 0.0202(10) 0.0125(9)
O(1) 0.0192(8) 0.0280(9) 0.0246(9) 0.0018(7) 0.0037(7) 0.0041(7)
O(2) 0.0180(8) 0.0267(9) 0.0239(8) 0.0012(7) 0.0029(6) 0.0007(7)
O(3) 0.0193(8) 0.0285(9) 0.0205(8) 0.0040(7) 0.0028(6) -0.0011(7)
O(4) 0.0196(9) 0.0298(10) 0.0189(8) 0.0046(7) 0.0039(7) -0.0010(7)
O(5) 0.0179(8) 0.0333(10) 0.0248(8) 0.0034(7) 0.0034(7) -0.0024(8)
C(1) 0.0217(12) 0.0256(13) 0.0215(12) 0.0010(10) 0.0069(9) -0.0036(10)
C(2) 0.0226(12) 0.0241(12) 0.0264(12) 0.0029(10) 0.0091(10) -0.0008(10)
C(3) 0.0273(14) 0.0326(15) 0.0293(13) 0.0036(11) 0.0084(11) 0.0001(11)
C(4) 0.0353(15) 0.0299(15) 0.0347(15) 0.0056(12) 0.0143(12) 0.0083(12)
C(5) 0.0309(15) 0.0231(14) 0.0549(19) 0.0002(11) 0.0189(14) 0.0025(12)
C(6) 0.0276(15) 0.0302(15) 0.0465(17) 0.0003(12) 0.0071(12) 0.0004(13)
C(7) 0.0262(13) 0.0278(14) 0.0344(14) 0.0017(11) 0.0076(11) -0.0008(11)
C(8) 0.0176(11) 0.0239(12) 0.0215(11) -0.0018(9) 0.0046(9) 0.0007(9)
C(9) 0.0195(11) 0.0242(12) 0.0224(11) -0.0017(9) 0.0055(9) -0.0005(9)
C(10) 0.0251(13) 0.0321(14) 0.0274(13) 0.0028(11) 0.0079(10) 0.0009(11)
C(11) 0.0311(15) 0.0409(17) 0.0372(16) 0.0094(13) 0.0101(12) -0.0042(13)
C(12) 0.0346(17) 0.065(2) 0.0322(15) 0.0133(15) 0.0068(13) -0.0166(15)
C(13) 0.0361(17) 0.073(2) 0.0251(14) 0.0195(17) 0.0006(12) -0.0062(15)
C(14) 0.0262(13) 0.0460(17) 0.0269(13) 0.0083(12) 0.0046(11) -0.0044(12)
C(15) 0.0260(14) 0.060(2) 0.0258(14) 0.0117(13) -0.0004(11) -0.0147(13)
C(16) 0.0207(14) 0.0489(19) 0.0406(17) 0.0051(12) -0.0007(12) -0.0124(14)
C(17) 0.0283(16) 0.055(2) 0.0500(19) -0.0047(14) 0.0106(14) -0.0036(16)
C(18) 0.0248(14) 0.054(2) 0.0323(14) 0.0091(13) 0.0088(11) -0.0084(14)

loop_
_atom_type_symbol
_atom_type_description
_atom_type_scat_dispersion_real
_atom_type_scat_dispersion_imag
_atom_type_scat_source
C C 0.003 0.002
;
International Tables for Crystallography
(1992, Vol. C, Tables 4.2.6.8 and 6.1.1.4)
;
H H 0.000 0.000
;
International Tables for Crystallography
(1992, Vol. C, Table 6.1.1.4)
;
O O 0.011 0.006
;
International Tables for Crystallography
(1992, Vol. C, Tables 4.2.6.8 and 6.1.1.4)
;
F F 0.017 0.010
;
International Tables for Crystallography
(1992, Vol. C, Tables 4.2.6.8 and 6.1.1.4)
;
Ru Ru -1.259 0.836
;
International Tables for Crystallography
(1992, Vol. C, Tables 4.2.6.8 and 6.1.1.4)
;

loop_
_geom_angle_atom_site_label_1
_geom_angle_atom_site_label_2
_geom_angle_atom_site_label_3
_geom_angle
_geom_angle_publ_flag
_geom_angle_site_symmetry_1
_geom_angle_site_symmetry_2
_geom_angle_site_symmetry_3
Ru(1) Ru(1) O(1) 90.15(4) yes 3_667 . .
Ru(1) Ru(1) O(2) 89.35(4) yes 3_667 . 3_667
Ru(1) Ru(1) O(3) 89.22(4) yes 3_667 . .
Ru(1) Ru(1) O(4) 90.30(4) yes 3_667 . 3_667
Ru(1) Ru(1) O(5) 175.90(5) yes 3_667 . .
O(1) Ru(1) O(2) 178.70(7) yes . . 3_667
O(1) Ru(1) O(3) 89.59(7) yes . . .
O(1) Ru(1) O(4) 89.93(7) yes . . 3_667
O(1) Ru(1) O(5) 93.58(6) yes . . .
O(2) Ru(1) O(3) 91.60(7) yes 3_667 . .
O(2) Ru(1) O(4) 88.88(7) yes 3_667 . 3_667
O(2) Ru(1) O(5) 86.96(6) yes 3_667 . .
O(3) Ru(1) O(4) 179.32(6) yes . . 3_667
O(3) Ru(1) O(5) 89.10(6) yes . . .
O(4) Ru(1) O(5) 91.42(6) yes 3_667 . .
Ru(1) O(1) C(1) 117.92(16) yes . . .
Ru(1) O(2) C(1) 117.65(15) yes 3_667 . .
Ru(1) O(3) C(8) 118.51(17) yes . . .
Ru(1) O(4) C(8) 117.80(15) yes 3_667 . .
Ru(1) O(5) C(15) 113.94(16) yes . . .
Ru(1) O(5) C(18) 118.66(14) yes . . .
C(15) O(5) C(18) 108.4(2) yes . . .
O(1) C(1) O(2) 124.9(2) yes . . .
O(1) C(1) C(2) 117.6(2) yes . . .
O(2) C(1) C(2) 117.5(2) yes . . .
C(1) C(2) C(3) 119.3(2) yes . . .
C(1) C(2) C(7) 120.5(2) yes . . .
C(3) C(2) C(7) 120.2(2) yes . . .
C(2) C(3) C(4) 120.3(2) yes . . .
C(3) C(4) C(5) 117.8(2) yes . . .
F(4) C(5) C(4) 118.4(2) yes . . .
F(4) C(5) C(6) 117.9(2) yes . . .
C(4) C(5) C(6) 123.7(2) yes . . .
C(5) C(6) C(7) 117.8(2) yes . . .
C(2) C(7) C(6) 120.1(2) yes . . .
O(3) C(8) O(4) 124.1(2) yes . . .
O(3) C(8) C(9) 117.9(2) yes . . .
O(4) C(8) C(9) 117.97(19) yes . . .
C(8) C(9) C(10) 119.9(2) yes . . .
C(8) C(9) C(14) 120.0(2) yes . . .
C(10) C(9) C(14) 119.9(2) yes . . .
C(9) C(10) C(11) 120.7(2) yes . . .
C(10) C(11) C(12) 117.7(3) yes . . .
F(1) C(12) C(11) 118.3(3) yes . . .
F(1) C(12) C(13) 118.4(2) yes . . .
C(11) C(12) C(13) 123.3(3) yes . . .
C(12) C(13) C(14) 118.3(2) yes . . .
C(9) C(14) C(13) 120.0(2) yes . . .
O(5) C(15) C(16) 106.1(2) yes . . .
C(15) C(16) C(17) 101.9(2) yes . . .
C(16) C(17) C(18) 103.0(3) yes . . .
O(5) C(18) C(17) 106.6(2) yes . . .
C(2) C(3) H(1) 119.9 no . . .
C(4) C(3) H(1) 119.8 no . . .
C(3) C(4) H(2) 121.1 no . . .
C(5) C(4) H(2) 121.1 no . . .
C(5) C(6) H(3) 121.1 no . . .
C(7) C(6) H(3) 121.1 no . . .
C(2) C(7) H(4) 119.9 no . . .
C(6) C(7) H(4) 119.9 no . . .
C(9) C(10) H(5) 119.6 no . . .
C(11) C(10) H(5) 119.7 no . . .
C(10) C(11) H(6) 121.1 no . . .
C(12) C(11) H(6) 121.1 no . . .
C(12) C(13) H(7) 120.8 no . . .
C(14) C(13) H(7) 120.9 no . . .
C(9) C(14) H(8) 120.0 no . . .
C(13) C(14) H(8) 120.0 no . . .
O(5) C(15) H(9) 110.3 no . . .
O(5) C(15) H(10) 110.3 no . . .
C(16) C(15) H(9) 110.3 no . . .
C(16) C(15) H(10) 110.3 no . . .
H(9) C(15) H(10) 109.5 no . . .
C(15) C(16) H(11) 111.3 no . . .
C(15) C(16) H(12) 111.4 no . . .
C(17) C(16) H(11) 111.3 no . . .
C(17) C(16) H(12) 111.3 no . . .
H(11) C(16) H(12) 109.5 no . . .
C(16) C(17) H(13) 111.1 no . . .
C(16) C(17) H(14) 111.1 no . . .
C(18) C(17) H(13) 111.1 no . . .
C(18) C(17) H(14) 111.1 no . . .
H(13) C(17) H(14) 109.5 no . . .
O(5) C(18) H(15) 110.2 no . . .
O(5) C(18) H(16) 110.2 no . . .
C(17) C(18) H(15) 110.2 no . . .
C(17) C(18) H(16) 110.2 no . . .
H(15) C(18) H(16) 109.5 no . . .

loop_
_geom_bond_atom_site_label_1
_geom_bond_atom_site_label_2
_geom_bond_distance
_geom_bond_publ_flag
_geom_bond_site_symmetry_1
_geom_bond_site_symmetry_2
Ru(1) Ru(1) 2.2677(6) yes . 3_667
Ru(1) O(1) 2.0531(18) yes . .
Ru(1) O(2) 2.0728(18) yes . 3_667
Ru(1) O(3) 2.0630(19) yes . .
Ru(1) O(4) 2.056(2) yes . 3_667
Ru(1) O(5) 2.3537(15) yes . .
F(1) C(12) 1.355(4) yes . .
F(4) C(5) 1.356(3) yes . .
O(1) C(1) 1.267(2) yes . .
O(2) C(1) 1.270(2) yes . .
O(3) C(8) 1.275(2) yes . .
O(4) C(8) 1.273(3) yes . .
O(5) C(15) 1.441(3) yes . .
O(5) C(18) 1.444(3) yes . .
C(1) C(2) 1.490(3) yes . .
C(2) C(3) 1.386(3) yes . .
C(2) C(7) 1.389(3) yes . .
C(3) C(4) 1.388(4) yes . .
C(4) C(5) 1.363(3) yes . .
C(5) C(6) 1.383(4) yes . .
C(6) C(7) 1.381(4) yes . .
C(8) C(9) 1.479(3) yes . .
C(9) C(10) 1.383(3) yes . .
C(9) C(14) 1.385(3) yes . .
C(10) C(11) 1.381(4) yes . .
C(11) C(12) 1.370(4) yes . .
C(12) C(13) 1.369(5) yes . .
C(13) C(14) 1.384(4) yes . .
C(15) C(16) 1.524(4) yes . .
C(16) C(17) 1.505(5) yes . .
C(17) C(18) 1.476(4) yes . .
C(3) H(1) 0.950 no . .
C(4) H(2) 0.950 no . .
C(6) H(3) 0.950 no . .
C(7) H(4) 0.950 no . .
C(10) H(5) 0.950 no . .
C(11) H(6) 0.950 no . .
C(13) H(7) 0.950 no . .
C(14) H(8) 0.950 no . .
C(15) H(9) 0.950 no . .
C(15) H(10) 0.950 no . .
C(16) H(11) 0.950 no . .
C(16) H(12) 0.950 no . .
C(17) H(13) 0.950 no . .
C(17) H(14) 0.950 no . .
C(18) H(15) 0.950 no . .
C(18) H(16) 0.950 no . .

loop_
_geom_contact_atom_site_label_1
_geom_contact_atom_site_label_2
_geom_contact_distance
_geom_contact_publ_flag
_geom_contact_site_symmetry_1
_geom_contact_site_symmetry_2
F(1) C(3) 3.413(3) ? . 1_554
F(1) C(6) 3.358(4) ? . 4_654
F(1) C(10) 3.044(4) ? . 4_554
F(4) C(11) 3.126(4) ? . 4_455
F(4) C(12) 3.401(3) ? . 4_455
F(4) C(15) 3.137(3) ? . 2_647
F(4) C(15) 3.338(3) ? . 4_454
F(4) C(16) 3.242(3) ? . 2_647
F(4) C(16) 3.561(4) ? . 4_454
C(3) F(1) 3.413(3) ? . 1_556
C(4) C(9) 3.558(4) ? . 4_555
C(4) C(14) 3.543(4) ? . 4_555
C(6) F(1) 3.358(4) ? . 4_455
C(7) C(18) 3.518(4) ? . 1_455
C(9) C(4) 3.558(4) ? . 4_554
C(10) F(1) 3.044(4) ? . 4_555
C(11) F(4) 3.126(4) ? . 4_654
C(12) F(4) 3.401(3) ? . 4_654
C(14) C(4) 3.543(4) ? . 4_554
C(14) C(14) 3.459(4) ? . 3_666
C(15) F(4) 3.137(3) ? . 2_657
C(15) F(4) 3.338(3) ? . 4_655
C(16) F(4) 3.242(3) ? . 2_657
C(16) F(4) 3.561(4) ? . 4_655
C(18) C(7) 3.518(4) ? . 1_655
F(1) H(1) 2.512 ? . 1_554
F(1) H(3) 2.627 ? . 4_654
F(1) H(5) 2.522 ? . 4_554
F(4) H(4) 3.201 ? . 4_555
F(4) H(6) 3.079 ? . 4_455
F(4) H(9) 3.458 ? . 2_647
F(4) H(9) 2.510 ? . 4_454
F(4) H(10) 2.450 ? . 2_647
F(4) H(11) 2.577 ? . 2_647
F(4) H(12) 3.019 ? . 4_454
O(1) H(6) 3.428 ? . 4_555
O(1) H(7) 3.560 ? . 1_556
O(1) H(14) 3.518 ? . 1_455
O(2) H(2) 3.054 ? . 4_554
O(2) H(14) 3.252 ? . 1_455
O(3) H(13) 3.045 ? . 3_767
O(3) H(14) 3.341 ? . 3_767
O(4) H(2) 3.032 ? . 4_554
O(4) H(7) 3.399 ? . 3_666
O(5) H(3) 3.362 ? . 4_655
O(5) H(6) 3.283 ? . 4_555
C(1) H(2) 3.248 ? . 4_554
C(1) H(14) 3.049 ? . 1_455
C(2) H(2) 3.509 ? . 4_554
C(2) H(14) 3.143 ? . 1_455
C(2) H(15) 3.525 ? . 1_455
C(2) H(16) 3.167 ? . 1_455
C(3) H(7) 3.500 ? . 1_556
C(3) H(14) 3.424 ? . 1_455
C(3) H(16) 3.350 ? . 1_455
C(4) H(4) 3.325 ? . 4_555
C(4) H(10) 3.516 ? . 2_647
C(4) H(12) 3.576 ? . 4_454
C(4) H(16) 3.420 ? . 1_455
C(5) H(4) 3.535 ? . 4_555
C(5) H(6) 3.310 ? . 4_455
C(5) H(9) 3.241 ? . 4_454
C(5) H(10) 3.375 ? . 2_647
C(5) H(12) 2.988 ? . 4_454
C(5) H(16) 3.306 ? . 1_455
C(6) H(5) 2.977 ? . 1_455
C(6) H(6) 3.597 ? . 1_455
C(6) H(6) 3.448 ? . 4_455
C(6) H(9) 3.378 ? . 4_454
C(6) H(12) 3.213 ? . 4_454
C(6) H(15) 3.590 ? . 1_455
C(6) H(16) 3.181 ? . 1_455
C(7) H(2) 3.311 ? . 4_554
C(7) H(5) 3.138 ? . 1_455
C(7) H(15) 3.151 ? . 1_455
C(7) H(16) 3.078 ? . 1_455
C(8) H(2) 3.128 ? . 4_554
C(8) H(13) 3.290 ? . 3_767
C(8) H(14) 3.221 ? . 3_767
C(9) H(1) 3.380 ? . 4_554
C(9) H(2) 3.206 ? . 4_554
C(9) H(11) 3.361 ? . 3_767
C(9) H(13) 3.345 ? . 3_767
C(9) H(14) 3.533 ? . 3_767
C(10) H(1) 3.096 ? . 4_554
C(10) H(3) 3.142 ? . 1_655
C(10) H(4) 3.277 ? . 1_655
C(10) H(11) 3.495 ? . 3_767
C(10) H(13) 3.435 ? . 3_767
C(11) H(1) 3.244 ? . 4_554
C(11) H(3) 3.353 ? . 1_655
C(11) H(4) 3.585 ? . 1_655
C(12) H(1) 3.402 ? . 1_554
C(12) H(3) 3.390 ? . 4_654
C(13) H(1) 3.478 ? . 1_554
C(13) H(8) 3.102 ? . 3_666
C(13) H(12) 3.275 ? . 1_454
C(13) H(14) 3.498 ? . 1_454
C(14) H(2) 3.438 ? . 4_554
C(14) H(7) 3.513 ? . 3_666
C(14) H(8) 2.978 ? . 3_666
C(14) H(11) 3.438 ? . 3_767
C(14) H(12) 3.155 ? . 1_454
C(15) H(3) 3.496 ? . 4_655
C(16) H(7) 3.402 ? . 1_656
C(16) H(8) 3.147 ? . 1_656
C(16) H(9) 3.454 ? . 3_768
C(17) H(7) 3.374 ? . 1_656
C(18) H(6) 3.378 ? . 4_555
H(1) F(1) 2.512 ? . 1_556
H(1) C(9) 3.380 ? . 4_555
H(1) C(10) 3.096 ? . 4_555
H(1) C(11) 3.244 ? . 4_555
H(1) C(12) 3.402 ? . 1_556
H(1) C(13) 3.478 ? . 1_556
H(1) H(5) 3.349 ? . 4_555
H(1) H(6) 3.561 ? . 4_555
H(1) H(7) 2.931 ? . 1_556
H(1) H(14) 3.520 ? . 1_455
H(2) O(2) 3.054 ? . 4_555
H(2) O(4) 3.032 ? . 4_555
H(2) C(1) 3.248 ? . 4_555
H(2) C(2) 3.509 ? . 4_555
H(2) C(7) 3.311 ? . 4_555
H(2) C(8) 3.128 ? . 4_555
H(2) C(9) 3.206 ? . 4_555
H(2) C(14) 3.438 ? . 4_555
H(2) H(4) 2.873 ? . 4_555
H(2) H(8) 3.509 ? . 4_555
H(2) H(10) 3.011 ? . 2_647
H(3) F(1) 2.627 ? . 4_455
H(3) O(5) 3.362 ? . 4_454
H(3) C(10) 3.142 ? . 1_455
H(3) C(11) 3.353 ? . 1_455
H(3) C(12) 3.390 ? . 4_455
H(3) C(15) 3.496 ? . 4_454
H(3) H(5) 2.407 ? . 1_455
H(3) H(6) 2.867 ? . 1_455
H(3) H(6) 3.373 ? . 4_455
H(3) H(9) 2.970 ? . 4_454
H(3) H(12) 3.314 ? . 4_454
H(3) H(16) 3.310 ? . 4_454
H(4) F(4) 3.201 ? . 4_554
H(4) C(4) 3.325 ? . 4_554
H(4) C(5) 3.535 ? . 4_554
H(4) C(10) 3.277 ? . 1_455
H(4) C(11) 3.585 ? . 1_455
H(4) H(2) 2.873 ? . 4_554
H(4) H(5) 2.705 ? . 1_455
H(4) H(6) 3.331 ? . 1_455
H(4) H(15) 3.117 ? . 1_455
H(4) H(16) 3.492 ? . 1_455
H(5) F(1) 2.522 ? . 4_555
H(5) C(6) 2.977 ? . 1_655
H(5) C(7) 3.138 ? . 1_655
H(5) H(1) 3.349 ? . 4_554
H(5) H(3) 2.407 ? . 1_655
H(5) H(4) 2.705 ? . 1_655
H(5) H(13) 3.329 ? . 3_767
H(6) F(4) 3.079 ? . 4_654
H(6) O(1) 3.428 ? . 4_554
H(6) O(5) 3.283 ? . 4_554
H(6) C(5) 3.310 ? . 4_654
H(6) C(6) 3.597 ? . 1_655
H(6) C(6) 3.448 ? . 4_654
H(6) C(18) 3.378 ? . 4_554
H(6) H(1) 3.561 ? . 4_554
H(6) H(3) 2.867 ? . 1_655
H(6) H(3) 3.373 ? . 4_654
H(6) H(4) 3.331 ? . 1_655
H(6) H(16) 2.815 ? . 4_554
H(7) O(1) 3.560 ? . 1_554
H(7) O(4) 3.399 ? . 3_666
H(7) C(3) 3.500 ? . 1_554
H(7) C(14) 3.513 ? . 3_666
H(7) C(16) 3.402 ? . 1_454
H(7) C(17) 3.374 ? . 1_454
H(7) H(1) 2.931 ? . 1_554
H(7) H(8) 2.968 ? . 3_666
H(7) H(11) 3.536 ? . 1_454
H(7) H(12) 2.902 ? . 1_454
H(7) H(14) 2.627 ? . 1_454
H(8) C(13) 3.102 ? . 3_666
H(8) C(14) 2.978 ? . 3_666
H(8) C(16) 3.147 ? . 1_454
H(8) H(2) 3.509 ? . 4_554
H(8) H(7) 2.968 ? . 3_666
H(8) H(8) 2.752 ? . 3_666
H(8) H(11) 2.820 ? . 1_454
H(8) H(12) 2.648 ? . 1_454
H(9) F(4) 3.458 ? . 2_657
H(9) F(4) 2.510 ? . 4_655
H(9) C(5) 3.241 ? . 4_655
H(9) C(6) 3.378 ? . 4_655
H(9) C(16) 3.454 ? . 3_768
H(9) H(3) 2.970 ? . 4_655
H(9) H(9) 3.351 ? . 3_768
H(9) H(10) 3.490 ? . 3_768
H(9) H(11) 2.889 ? . 3_768
H(9) H(12) 3.533 ? . 3_768
H(10) F(4) 2.450 ? . 2_657
H(10) C(4) 3.516 ? . 2_657
H(10) C(5) 3.375 ? . 2_657
H(10) H(2) 3.011 ? . 2_657
H(10) H(9) 3.490 ? . 3_768
H(11) F(4) 2.577 ? . 2_657
H(11) C(9) 3.361 ? . 3_767
H(11) C(10) 3.495 ? . 3_767
H(11) C(14) 3.438 ? . 3_767
H(11) H(7) 3.536 ? . 1_656
H(11) H(8) 2.820 ? . 1_656
H(11) H(9) 2.889 ? . 3_768
H(12) F(4) 3.019 ? . 4_655
H(12) C(4) 3.576 ? . 4_655
H(12) C(5) 2.988 ? . 4_655
H(12) C(6) 3.213 ? . 4_655
H(12) C(13) 3.275 ? . 1_656
H(12) C(14) 3.155 ? . 1_656
H(12) H(3) 3.314 ? . 4_655
H(12) H(7) 2.902 ? . 1_656
H(12) H(8) 2.648 ? . 1_656
H(12) H(9) 3.533 ? . 3_768
H(13) O(3) 3.045 ? . 3_767
H(13) C(8) 3.290 ? . 3_767
H(13) C(9) 3.345 ? . 3_767
H(13) C(10) 3.435 ? . 3_767
H(13) H(5) 3.329 ? . 3_767
H(13) H(15) 2.856 ? . 3_767
H(14) O(1) 3.518 ? . 1_655
H(14) O(2) 3.252 ? . 1_655
H(14) O(3) 3.341 ? . 3_767
H(14) C(1) 3.049 ? . 1_655
H(14) C(2) 3.143 ? . 1_655
H(14) C(3) 3.424 ? . 1_655
H(14) C(8) 3.221 ? . 3_767
H(14) C(9) 3.533 ? . 3_767
H(14) C(13) 3.498 ? . 1_656
H(14) H(1) 3.520 ? . 1_655
H(14) H(7) 2.627 ? . 1_656
H(15) C(2) 3.525 ? . 1_655
H(15) C(6) 3.590 ? . 1_655
H(15) C(7) 3.151 ? . 1_655
H(15) H(4) 3.117 ? . 1_655
H(15) H(13) 2.856 ? . 3_767
H(16) C(2) 3.167 ? . 1_655
H(16) C(3) 3.350 ? . 1_655
H(16) C(4) 3.420 ? . 1_655
H(16) C(5) 3.306 ? . 1_655
H(16) C(6) 3.181 ? . 1_655
H(16) C(7) 3.078 ? . 1_655
H(16) H(3) 3.310 ? . 4_655
H(16) H(4) 3.492 ? . 1_655
H(16) H(6) 2.815 ? . 4_555
